data_7000314
loop_
_publ_author_name
'Delferro, Massimiliano'
'Pattacini, Roberto'
'Cauzzi, Daniele'
'Graiff, Claudia'
'Terenghi, Mattia'
'Predieri, Giovanni'
'Tiripicchio, Antonio'

_publ_section_title
;
 Reactivity of the zwitterionic ligand EtNHC(S)Ph2P&#xE001;NPPh2C(S)NEt
 towards [Ru3(CO)12]. Sulfur transfer and ligand fragmentation leading
 to the methideylamide [-N(Et)-CH(R)-] \m3-bridging moiety
;
_journal_issue 3
_journal_name_full 'Dalton Transactions'
_journal_page_first 544
_journal_page_last 549
_journal_paper_doi 10.1039/b812050a
_journal_year 2009
_chemical_formula_sum 'C35 H30 N2 O8 P2 Ru3 S'
_chemical_formula_weight 1003.82
_chemical_name_systematic
;
?
;
_space_group_IT_number 14
_symmetry_cell_setting monoclinic
_symmetry_space_group_name_Hall '-P 2yab'
_symmetry_space_group_name_H-M 'P 1 21/a 1'
_atom_sites_solution_hydrogens geom
_atom_sites_solution_primary direct
_atom_sites_solution_secondary difmap
_audit_creation_method SHELXL-97
_cell_angle_alpha 90.00
_cell_angle_beta 110.97(5)
_cell_angle_gamma 90.00
_cell_formula_units_Z 4
_cell_length_a 20.304(9)
_cell_length_b 9.910(5)
_cell_length_c 20.779(9)
_cell_measurement_reflns_used 999
_cell_measurement_temperature 293(2)
_cell_measurement_theta_max 28.42
_cell_measurement_theta_min 2.03
_cell_volume 3904(3)
_computing_structure_refinement 'SHELXL-97 (Sheldrick, 1997)'
_diffrn_ambient_temperature 293(2)
_diffrn_measured_fraction_theta_full 0.855
_diffrn_measured_fraction_theta_max 0.855
_diffrn_measurement_device_type 'BRUKER AXS SMART 1000'
_diffrn_measurement_method 'omega scan'
_diffrn_radiation_monochromator graphite
_diffrn_radiation_source 'fine-focus sealed tube'
_diffrn_radiation_type MoK\a
_diffrn_radiation_wavelength 0.71073
_diffrn_reflns_av_R_equivalents 0.0687
_diffrn_reflns_av_sigmaI/netI 0.1123
_diffrn_reflns_limit_h_max 26
_diffrn_reflns_limit_h_min -26
_diffrn_reflns_limit_k_max 13
_diffrn_reflns_limit_k_min -8
_diffrn_reflns_limit_l_max 26
_diffrn_reflns_limit_l_min -26
_diffrn_reflns_number 22882
_diffrn_reflns_theta_full 28.42
_diffrn_reflns_theta_max 28.42
_diffrn_reflns_theta_min 2.03
_exptl_absorpt_coefficient_mu 1.331
_exptl_absorpt_correction_T_max 1
_exptl_absorpt_correction_T_min 0.789
_exptl_absorpt_correction_type empirical
_exptl_absorpt_process_details 'SADABS,Sheldrick, ver 2.03'
_exptl_crystal_colour Yellow
_exptl_crystal_density_diffrn 1.708
_exptl_crystal_density_method 'not measured'
_exptl_crystal_description prismatic
_exptl_crystal_F_000 1984
_exptl_crystal_size_max 0.14
_exptl_crystal_size_mid 0.11
_exptl_crystal_size_min 0.09
_refine_diff_density_max 0.516
_refine_diff_density_min -0.949
_refine_diff_density_rms 0.129
_refine_ls_extinction_method none
_refine_ls_goodness_of_fit_ref 1.159
_refine_ls_hydrogen_treatment mixed
_refine_ls_matrix_type full
_refine_ls_number_parameters 466
_refine_ls_number_reflns 8397
_refine_ls_number_restraints 0
_refine_ls_restrained_S_all 1.159
_refine_ls_R_factor_all 0.0757
_refine_ls_R_factor_gt 0.0433
_refine_ls_shift/su_max 0.001
_refine_ls_shift/su_mean 0.000
_refine_ls_structure_factor_coef Fsqd
_refine_ls_weighting_details 'calc w=1/[\s^2^(Fo^2^)+(0.0010P)^2^+0.0000P] where P=(Fo^2^+2Fc^2^)/3'
_refine_ls_weighting_scheme calc
_refine_ls_wR_factor_gt 0.0778
_refine_ls_wR_factor_ref 0.0912
_reflns_number_gt 5080
_reflns_number_total 8397
_reflns_threshold_expression >2sigma(I)
_cod_data_source_file b812050a.txt
_cod_data_source_block ruzw1h
_cod_original_sg_symbol_H-M P21/a
_cod_database_code 7000314

loop_
_symmetry_equiv_pos_as_xyz
'x, y, z'
'-x+1/2, y+1/2, -z'
'-x, -y, -z'
'x-1/2, -y-1/2, z'

loop_
_atom_site_label
_atom_site_type_symbol
_atom_site_fract_x
_atom_site_fract_y
_atom_site_fract_z
_atom_site_U_iso_or_equiv
_atom_site_adp_type
_atom_site_occupancy
_atom_site_symmetry_multiplicity
_atom_site_calc_flag
_atom_site_refinement_flags
_atom_site_disorder_assembly
_atom_site_disorder_group
Ru1 Ru 0.04412(2) 0.97583(4) 0.80178(2) 0.04004(11) Uani 1 1 d . . .
Ru2 Ru -0.00872(2) 0.95866(4) 0.65724(2) 0.04146(11) Uani 1 1 d . . .
Ru3 Ru 0.11474(2) 1.10408(4) 0.72421(3) 0.04765(13) Uani 1 1 d . . .
S1 S 0.09928(7) 0.86885(15) 0.73268(7) 0.0459(3) Uani 1 1 d . . .
P1 P -0.00698(7) 0.77274(14) 0.81605(7) 0.0396(3) Uani 1 1 d . . .
P2 P -0.07882(7) 0.78335(14) 0.66515(7) 0.0405(3) Uani 1 1 d . . .
O1 O 0.1527(3) 1.0969(6) 0.5956(3) 0.105(2) Uani 1 1 d . . .
O2 O 0.1101(3) 1.4072(5) 0.7259(3) 0.0986(18) Uani 1 1 d . . .
O3 O -0.1351(3) 1.1162(5) 0.5656(3) 0.0918(17) Uani 1 1 d . . .
O4 O 0.0215(3) 0.8520(5) 0.5321(2) 0.0833(15) Uani 1 1 d . . .
O5 O 0.1756(3) 0.9776(6) 0.9318(2) 0.0907(16) Uani 1 1 d . . .
O6 O -0.0428(3) 1.1476(5) 0.8629(3) 0.0829(15) Uani 1 1 d . . .
O7 O -0.0262(2) 1.2320(4) 0.7195(2) 0.0650(11) Uani 1 1 d . . .
N1 N -0.0478(3) 0.6972(5) 0.7404(2) 0.0440(11) Uani 1 1 d . . .
N2 N 0.2658(3) 1.1105(6) 0.8392(3) 0.0792(18) Uani 1 1 d . . .
C1 C 0.1387(3) 1.0990(7) 0.6436(4) 0.0696(19) Uani 1 1 d . . .
C2 C 0.1130(4) 1.2939(7) 0.7254(4) 0.077(2) Uani 1 1 d . . .
C3 C -0.0876(3) 1.0591(6) 0.6010(3) 0.0556(15) Uani 1 1 d . . .
C4 C 0.0101(4) 0.8939(7) 0.5788(3) 0.0641(18) Uani 1 1 d . . .
C5 C 0.1248(3) 0.9762(6) 0.8832(3) 0.0542(15) Uani 1 1 d . . .
C6 C -0.0096(3) 1.0828(6) 0.8402(3) 0.0544(15) Uani 1 1 d . . .
C7 C 0.0085(3) 1.1314(6) 0.7229(3) 0.0445(13) Uani 1 1 d . . .
C8 C 0.2119(3) 1.1033(6) 0.7977(4) 0.0611(17) Uani 1 1 d . . .
C9 C 0.3339(4) 1.1220(9) 0.8934(4) 0.095(2) Uani 1 1 d . . .
H9A H 0.3697 1.1323 0.8730 0.113 Uiso 1 1 calc R . .
H9B H 0.3438 1.0395 0.9203 0.113 Uiso 1 1 calc R . .
C10 C 0.3377(5) 1.2375(10) 0.9394(5) 0.123(3) Uani 1 1 d . . .
H10A H 0.3838 1.2413 0.9744 0.185 Uiso 1 1 calc R . .
H10B H 0.3030 1.2267 0.9605 0.185 Uiso 1 1 calc R . .
H10C H 0.3287 1.3195 0.9131 0.185 Uiso 1 1 calc R . .
C11 C 0.0491(3) 0.6333(6) 0.8650(3) 0.0484(13) Uani 1 1 d . . .
C12 C 0.0264(4) 0.5447(6) 0.9022(3) 0.0674(19) Uani 1 1 d . . .
H12 H -0.0165 0.5597 0.9077 0.081 Uiso 1 1 calc R . .
C13 C 0.0657(5) 0.4331(8) 0.9320(4) 0.098(3) Uani 1 1 d . . .
H13 H 0.0477 0.3700 0.9545 0.118 Uiso 1 1 calc R . .
C14 C 0.1315(4) 0.4146(7) 0.9285(4) 0.083(2) Uani 1 1 d . . .
H14 H 0.1593 0.3419 0.9506 0.100 Uiso 1 1 calc R . .
C15 C 0.1562(4) 0.5067(8) 0.8911(4) 0.090(3) Uani 1 1 d . . .
H15 H 0.1996 0.4936 0.8865 0.108 Uiso 1 1 calc R . .
C16 C 0.1154(4) 0.6166(7) 0.8613(4) 0.081(2) Uani 1 1 d . . .
H16 H 0.1325 0.6804 0.8385 0.097 Uiso 1 1 calc R . .
C17 C -0.0728(3) 0.7849(5) 0.8582(3) 0.0431(12) Uani 1 1 d . . .
C18 C -0.0517(3) 0.8463(6) 0.9221(3) 0.0592(16) Uani 1 1 d . . .
H18 H -0.0055 0.8763 0.9429 0.071 Uiso 1 1 calc R . .
C19 C -0.0993(4) 0.8632(6) 0.9551(3) 0.0682(19) Uani 1 1 d . . .
H19 H -0.0846 0.9048 0.9980 0.082 Uiso 1 1 calc R . .
C20 C -0.1669(4) 0.8204(8) 0.9263(4) 0.078(2) Uani 1 1 d . . .
H20 H -0.1983 0.8333 0.9492 0.094 Uiso 1 1 calc R . .
C21 C -0.1894(4) 0.7570(7) 0.8622(4) 0.075(2) Uani 1 1 d . . .
H21 H -0.2355 0.7258 0.8422 0.091 Uiso 1 1 calc R . .
C22 C -0.1411(3) 0.7411(6) 0.8286(3) 0.0558(15) Uani 1 1 d . . .
H22 H -0.1557 0.7003 0.7854 0.067 Uiso 1 1 calc R . .
C23 C -0.1699(3) 0.8227(5) 0.6573(3) 0.0425(12) Uani 1 1 d . . .
C24 C -0.1794(3) 0.9429(6) 0.6874(3) 0.0560(15) Uani 1 1 d . . .
H24 H -0.1430 1.0057 0.7024 0.067 Uiso 1 1 calc R . .
C25 C -0.2437(3) 0.9687(7) 0.6951(3) 0.0648(17) Uani 1 1 d . . .
H25 H -0.2500 1.0490 0.7152 0.078 Uiso 1 1 calc R . .
C26 C -0.2965(4) 0.8790(7) 0.6737(3) 0.0669(18) Uani 1 1 d . . .
H26 H -0.3386 0.8970 0.6802 0.080 Uiso 1 1 calc R . .
C27 C -0.2892(3) 0.7588(7) 0.6416(4) 0.0686(18) Uani 1 1 d . . .
H27 H -0.3263 0.6979 0.6253 0.082 Uiso 1 1 calc R . .
C28 C -0.2250(3) 0.7336(6) 0.6352(3) 0.0643(17) Uani 1 1 d . . .
H28 H -0.2189 0.6530 0.6151 0.077 Uiso 1 1 calc R . .
C29 C -0.0865(3) 0.6489(6) 0.6029(3) 0.0485(13) Uani 1 1 d . . .
C30 C -0.1337(4) 0.6670(7) 0.5363(3) 0.081(2) Uani 1 1 d . . .
H30 H -0.1627 0.7427 0.5252 0.097 Uiso 1 1 calc R . .
C31 C -0.1375(5) 0.5710(9) 0.4861(4) 0.113(4) Uani 1 1 d . . .
H31 H -0.1690 0.5821 0.4411 0.135 Uiso 1 1 calc R . .
C32 C -0.0937(5) 0.4583(8) 0.5037(4) 0.094(3) Uani 1 1 d . . .
H32 H -0.0946 0.3945 0.4706 0.113 Uiso 1 1 calc R . .
C33 C -0.0496(4) 0.4429(7) 0.5701(4) 0.081(2) Uani 1 1 d . . .
H33 H -0.0218 0.3659 0.5824 0.097 Uiso 1 1 calc R . .
C34 C -0.0452(3) 0.5367(6) 0.6189(3) 0.0605(16) Uani 1 1 d . . .
H34 H -0.0137 0.5243 0.6638 0.073 Uiso 1 1 calc R . .
C1S C -0.1667(6) 1.3848(11) 0.6998(7) 0.173(6) Uani 1 1 d . . .
H1S1 H -0.2043 1.4479 0.6938 0.259 Uiso 1 1 calc R . .
H1S2 H -0.1795 1.2986 0.7129 0.259 Uiso 1 1 calc R . .
H1S3 H -0.1583 1.3758 0.6574 0.259 Uiso 1 1 calc R . .
O1S O -0.1084(3) 1.4291(5) 0.7489(3) 0.0894(17) Uani 1 1 d . . .
H1S H -0.0737 1.3966 0.7432 0.134 Uiso 1 1 calc R . .
H1N H -0.060(3) 0.626(5) 0.736(3) 0.041(17) Uiso 1 1 d . . .

loop_
_atom_site_aniso_label
_atom_site_aniso_U_11
_atom_site_aniso_U_22
_atom_site_aniso_U_33
_atom_site_aniso_U_23
_atom_site_aniso_U_13
_atom_site_aniso_U_12
Ru1 0.0433(2) 0.0366(2) 0.0422(3) -0.00001(17) 0.0177(2) -0.00014(17)
Ru2 0.0448(2) 0.0396(3) 0.0411(3) 0.00430(18) 0.0167(2) 0.00042(19)
Ru3 0.0438(3) 0.0435(3) 0.0571(3) 0.0068(2) 0.0199(2) -0.00280(19)
S1 0.0463(8) 0.0445(8) 0.0483(9) 0.0036(6) 0.0189(7) 0.0051(6)
P1 0.0389(7) 0.0405(8) 0.0365(8) 0.0030(6) 0.0100(6) 0.0000(6)
P2 0.0452(8) 0.0358(8) 0.0401(8) 0.0014(6) 0.0147(7) 0.0012(6)
O1 0.112(5) 0.138(6) 0.088(4) 0.014(3) 0.063(4) -0.009(4)
O2 0.081(4) 0.052(3) 0.153(5) 0.013(3) 0.030(4) -0.007(3)
O3 0.069(3) 0.079(4) 0.101(4) 0.036(3) -0.001(3) 0.006(3)
O4 0.103(4) 0.100(4) 0.052(3) 0.002(3) 0.035(3) 0.008(3)
O5 0.067(3) 0.130(5) 0.057(3) -0.001(3) 0.002(3) -0.014(3)
O6 0.115(4) 0.068(3) 0.092(4) -0.006(3) 0.068(3) 0.022(3)
O7 0.069(3) 0.046(3) 0.083(3) 0.006(2) 0.031(3) 0.005(2)
N1 0.060(3) 0.033(3) 0.034(3) -0.0038(19) 0.011(2) -0.007(2)
N2 0.044(3) 0.107(5) 0.075(4) -0.010(3) 0.008(3) -0.017(3)
C1 0.052(4) 0.089(6) 0.072(5) 0.014(4) 0.028(4) -0.004(3)
C2 0.070(5) 0.053(4) 0.108(6) 0.001(4) 0.034(4) -0.032(4)
C3 0.057(4) 0.058(4) 0.045(3) 0.009(3) 0.010(3) 0.000(3)
C4 0.063(4) 0.083(5) 0.047(4) 0.012(3) 0.020(3) -0.008(3)
C5 0.044(3) 0.064(4) 0.058(4) -0.010(3) 0.023(3) -0.011(3)
C6 0.066(4) 0.054(4) 0.051(4) -0.002(3) 0.031(3) -0.010(3)
C7 0.041(3) 0.042(3) 0.054(4) 0.004(2) 0.020(3) -0.002(2)
C8 0.060(4) 0.052(4) 0.082(5) -0.011(3) 0.038(4) -0.005(3)
C9 0.076(6) 0.101(7) 0.098(7) 0.006(5) 0.020(5) 0.016(5)
C10 0.097(7) 0.127(9) 0.130(9) -0.032(7) 0.021(6) -0.002(6)
C11 0.049(3) 0.048(3) 0.049(3) -0.005(3) 0.017(3) -0.006(3)
C12 0.062(4) 0.050(4) 0.084(5) 0.031(3) 0.020(4) 0.000(3)
C13 0.114(7) 0.055(5) 0.124(7) 0.032(5) 0.041(6) -0.001(5)
C14 0.080(5) 0.058(5) 0.107(6) 0.024(4) 0.026(5) 0.030(4)
C15 0.080(5) 0.099(6) 0.099(6) 0.044(5) 0.041(5) 0.044(5)
C16 0.064(5) 0.084(6) 0.099(6) 0.035(4) 0.036(4) 0.003(4)
C17 0.044(3) 0.034(3) 0.054(3) 0.005(2) 0.020(3) -0.002(2)
C18 0.060(4) 0.074(5) 0.045(4) 0.004(3) 0.020(3) -0.006(3)
C19 0.101(6) 0.053(4) 0.068(5) 0.014(3) 0.052(4) 0.006(4)
C20 0.084(5) 0.103(6) 0.077(5) 0.020(4) 0.066(5) 0.021(4)
C21 0.067(5) 0.087(5) 0.087(5) 0.021(4) 0.046(4) 0.006(4)
C22 0.061(4) 0.067(4) 0.039(3) 0.012(3) 0.017(3) 0.006(3)
C23 0.047(3) 0.030(3) 0.057(4) 0.007(2) 0.025(3) -0.004(2)
C24 0.040(3) 0.056(4) 0.071(4) 0.003(3) 0.019(3) 0.005(3)
C25 0.060(4) 0.055(4) 0.078(5) 0.004(3) 0.023(4) 0.019(3)
C26 0.053(4) 0.080(5) 0.065(5) 0.017(4) 0.018(4) 0.007(4)
C27 0.045(4) 0.059(4) 0.091(5) 0.008(4) 0.011(4) -0.014(3)
C28 0.058(4) 0.046(4) 0.084(5) 0.007(3) 0.019(4) 0.003(3)
C29 0.052(3) 0.049(3) 0.052(4) -0.006(3) 0.027(3) 0.000(3)
C30 0.109(6) 0.059(4) 0.048(4) -0.013(3) -0.004(4) 0.017(4)
C31 0.172(10) 0.095(6) 0.041(4) -0.023(4) 0.002(5) 0.030(6)
C32 0.113(7) 0.088(6) 0.069(5) -0.035(4) 0.018(5) 0.010(5)
C33 0.102(6) 0.046(4) 0.088(6) -0.021(4) 0.028(5) 0.015(4)
C34 0.067(4) 0.067(4) 0.048(4) -0.004(3) 0.021(3) 0.021(3)
C1S 0.144(11) 0.111(10) 0.294(19) 0.016(10) 0.116(13) 0.014(8)
O1S 0.083(4) 0.054(3) 0.146(5) -0.009(3) 0.058(4) -0.009(3)

loop_
_atom_type_symbol
_atom_type_description
_atom_type_scat_dispersion_real
_atom_type_scat_dispersion_imag
_atom_type_scat_source
Ru Ru -1.2594 0.8363 'International Tables Vol C Tables 4.2.6.8 and 6.1.1.4'
S S 0.1246 0.1234 'International Tables Vol C Tables 4.2.6.8 and 6.1.1.4'
P P 0.1023 0.0942 'International Tables Vol C Tables 4.2.6.8 and 6.1.1.4'
O O 0.0106 0.0060 'International Tables Vol C Tables 4.2.6.8 and 6.1.1.4'
N N 0.0061 0.0033 'International Tables Vol C Tables 4.2.6.8 and 6.1.1.4'
C C 0.0033 0.0016 'International Tables Vol C Tables 4.2.6.8 and 6.1.1.4'
H H 0.0000 0.0000 'International Tables Vol C Tables 4.2.6.8 and 6.1.1.4'

loop_
_geom_angle_atom_site_label_1
_geom_angle_atom_site_label_2
_geom_angle_atom_site_label_3
_geom_angle
_geom_angle_site_symmetry_1
_geom_angle_site_symmetry_3
_geom_angle_publ_flag
C6 Ru1 C5 93.8(3) . . ?
C6 Ru1 C7 80.5(2) . . ?
C5 Ru1 C7 128.4(2) . . ?
C6 Ru1 P1 94.59(18) . . ?
C5 Ru1 P1 99.82(18) . . ?
C7 Ru1 P1 131.61(15) . . ?
C6 Ru1 S1 168.00(19) . . ?
C5 Ru1 S1 95.62(18) . . ?
C7 Ru1 S1 87.84(15) . . ?
P1 Ru1 S1 91.10(6) . . ?
C6 Ru1 Ru2 115.37(19) . . ?
C5 Ru1 Ru2 146.67(17) . . ?
C7 Ru1 Ru2 48.78(15) . . ?
P1 Ru1 Ru2 93.82(4) . . ?
S1 Ru1 Ru2 53.59(5) . . ?
C6 Ru1 Ru3 118.55(17) . . ?
C5 Ru1 Ru3 93.23(17) . . ?
C7 Ru1 Ru3 49.40(13) . . ?
P1 Ru1 Ru3 143.49(4) . . ?
S1 Ru1 Ru3 53.54(5) . . ?
Ru2 Ru1 Ru3 59.55(3) . . ?
C3 Ru2 C4 91.9(3) . . ?
C3 Ru2 C7 83.2(2) . . ?
C4 Ru2 C7 140.8(2) . . ?
C3 Ru2 P2 91.91(19) . . ?
C4 Ru2 P2 97.2(2) . . ?
C7 Ru2 P2 121.70(14) . . ?
C3 Ru2 S1 170.3(2) . . ?
C4 Ru2 S1 91.1(2) . . ?
C7 Ru2 S1 88.70(16) . . ?
P2 Ru2 S1 96.87(6) . . ?
C3 Ru2 Ru3 116.5(2) . . ?
C4 Ru2 Ru3 100.4(2) . . ?
C7 Ru2 Ru3 49.95(14) . . ?
P2 Ru2 Ru3 145.72(4) . . ?
S1 Ru2 Ru3 53.86(5) . . ?
C3 Ru2 Ru1 122.92(19) . . ?
C4 Ru2 Ru1 144.6(2) . . ?
C7 Ru2 Ru1 49.96(15) . . ?
P2 Ru2 Ru1 88.77(5) . . ?
S1 Ru2 Ru1 53.54(5) . . ?
Ru3 Ru2 Ru1 60.33(4) . . ?
C2 Ru3 C1 92.9(3) . . ?
C2 Ru3 C8 90.6(3) . . ?
C1 Ru3 C8 100.2(3) . . ?
C2 Ru3 C7 81.5(3) . . ?
C1 Ru3 C7 124.0(3) . . ?
C8 Ru3 C7 135.2(2) . . ?
C2 Ru3 S1 168.5(2) . . ?
C1 Ru3 S1 97.0(2) . . ?
C8 Ru3 S1 93.44(18) . . ?
C7 Ru3 S1 88.04(15) . . ?
C2 Ru3 Ru2 120.3(2) . . ?
C1 Ru3 Ru2 90.8(2) . . ?
C8 Ru3 Ru2 146.68(18) . . ?
C7 Ru3 Ru2 49.12(15) . . ?
S1 Ru3 Ru2 53.81(4) . . ?
C2 Ru3 Ru1 115.3(2) . . ?
C1 Ru3 Ru1 146.5(2) . . ?
C8 Ru3 Ru1 97.20(18) . . ?
C7 Ru3 Ru1 49.75(14) . . ?
S1 Ru3 Ru1 53.45(4) . . ?
Ru2 Ru3 Ru1 60.13(4) . . ?
Ru1 S1 Ru3 73.02(5) . . ?
Ru1 S1 Ru2 72.87(5) . . ?
Ru3 S1 Ru2 72.33(5) . . ?
N1 P1 C17 106.1(3) . . ?
N1 P1 C11 100.5(3) . . ?
C17 P1 C11 101.3(2) . . ?
N1 P1 Ru1 111.13(18) . . ?
C17 P1 Ru1 115.78(17) . . ?
C11 P1 Ru1 120.05(19) . . ?
N1 P2 C29 101.3(3) . . ?
N1 P2 C23 102.7(2) . . ?
C29 P2 C23 105.3(2) . . ?
N1 P2 Ru2 114.43(19) . . ?
C29 P2 Ru2 113.62(18) . . ?
C23 P2 Ru2 117.67(17) . . ?
P1 N1 P2 122.6(3) . . ?
C8 N2 C9 178.3(8) . . ?
O1 C1 Ru3 179.5(7) . . ?
O2 C2 Ru3 178.1(6) . . ?
O3 C3 Ru2 177.7(7) . . ?
O4 C4 Ru2 178.4(6) . . ?
O5 C5 Ru1 177.7(5) . . ?
O6 C6 Ru1 179.2(6) . . ?
O7 C7 Ru2 131.7(4) . . ?
O7 C7 Ru3 131.4(4) . . ?
Ru2 C7 Ru3 80.93(19) . . ?
O7 C7 Ru1 131.1(4) . . ?
Ru2 C7 Ru1 81.3(2) . . ?
Ru3 C7 Ru1 80.85(19) . . ?
N2 C8 Ru3 176.1(6) . . ?
N2 C9 C10 112.4(7) . . ?
C12 C11 C16 119.3(6) . . ?
C12 C11 P1 122.0(5) . . ?
C16 C11 P1 118.7(4) . . ?
C11 C12 C13 121.1(7) . . ?
C12 C13 C14 120.1(7) . . ?
C13 C14 C15 119.3(6) . . ?
C16 C15 C14 119.2(7) . . ?
C15 C16 C11 120.8(6) . . ?
C22 C17 C18 119.1(5) . . ?
C22 C17 P1 123.6(4) . . ?
C18 C17 P1 117.2(4) . . ?
C19 C18 C17 119.9(6) . . ?
C20 C19 C18 121.5(7) . . ?
C19 C20 C21 119.8(6) . . ?
C20 C21 C22 118.6(7) . . ?
C17 C22 C21 121.1(6) . . ?
C28 C23 C24 118.4(5) . . ?
C28 C23 P2 124.6(4) . . ?
C24 C23 P2 115.9(4) . . ?
C25 C24 C23 119.6(6) . . ?
C26 C25 C24 120.7(6) . . ?
C25 C26 C27 121.0(6) . . ?
C28 C27 C26 117.7(6) . . ?
C23 C28 C27 122.5(6) . . ?
C34 C29 C30 119.8(6) . . ?
C34 C29 P2 122.3(5) . . ?
C30 C29 P2 117.8(5) . . ?
C29 C30 C31 119.5(7) . . ?
C30 C31 C32 119.4(7) . . ?
C33 C32 C31 119.0(6) . . ?
C34 C33 C32 121.8(7) . . ?
C33 C34 C29 120.4(6) . . ?

loop_
_geom_bond_atom_site_label_1
_geom_bond_atom_site_label_2
_geom_bond_distance
_geom_bond_site_symmetry_2
_geom_bond_publ_flag
Ru1 C6 1.891(6) . ?
Ru1 C5 1.887(7) . ?
Ru1 C7 2.176(6) . ?
Ru1 P1 2.3314(17) . ?
Ru1 S1 2.3644(16) . ?
Ru1 Ru2 2.8095(16) . ?
Ru1 Ru3 2.8150(12) . ?
Ru2 C3 1.893(6) . ?
Ru2 C4 1.914(7) . ?
Ru2 C7 2.138(6) . ?
Ru2 P2 2.2888(16) . ?
Ru2 S1 2.366(2) . ?
Ru2 Ru3 2.7929(15) . ?
Ru3 C2 1.881(7) . ?
Ru3 C1 1.906(7) . ?
Ru3 C8 2.017(7) . ?
Ru3 C7 2.165(5) . ?
Ru3 S1 2.3671(19) . ?
P1 N1 1.670(5) . ?
P1 C17 1.846(5) . ?
P1 C11 1.847(6) . ?
P2 N1 1.692(5) . ?
P2 C29 1.825(6) . ?
P2 C23 1.840(5) . ?
O1 C1 1.130(7) . ?
O2 C2 1.125(7) . ?
O3 C3 1.133(7) . ?
O4 C4 1.152(7) . ?
O5 C5 1.157(7) . ?
O6 C6 1.147(7) . ?
O7 C7 1.209(6) . ?
N2 C8 1.127(8) . ?
N2 C9 1.442(9) . ?
C9 C10 1.475(10) . ?
C11 C12 1.356(7) . ?
C11 C16 1.383(8) . ?
C12 C13 1.373(9) . ?
C13 C14 1.376(10) . ?
C14 C15 1.402(9) . ?
C15 C16 1.373(9) . ?
C17 C22 1.372(8) . ?
C17 C18 1.382(7) . ?
C18 C19 1.380(8) . ?
C19 C20 1.355(10) . ?
C20 C21 1.393(10) . ?
C21 C22 1.402(8) . ?
C23 C28 1.367(8) . ?
C23 C24 1.391(7) . ?
C24 C25 1.395(7) . ?
C25 C26 1.340(9) . ?
C26 C27 1.398(9) . ?
C27 C28 1.380(8) . ?
C29 C34 1.361(8) . ?
C29 C30 1.383(8) . ?
C30 C31 1.394(9) . ?
C31 C32 1.393(11) . ?
C32 C33 1.358(9) . ?
C33 C34 1.354(8) . ?
C1S O1S 1.331(12) . ?
